data_7239991
loop_
_publ_author_name
'Qin, Ling'
'Hu, Qing'
'Zheng, Qi-Ming'
'Dou, Yue'
'Yang, Hu'
'Zheng, Hegen'

_publ_section_title
;
 Syntheses, crystal structures, dye degradation and luminescence sensing
 properties of four coordination polymers
;
_journal_name_full CrystEngComm
_journal_paper_doi 10.1039/D0CE00175A
_journal_year 2020
_chemical_formula_sum 'C62 H48 Co2 N10 O13'
_chemical_formula_weight 1258.96
_space_group_crystal_system monoclinic
_space_group_IT_number 15
_space_group_name_Hall '-C 2yc'
_space_group_name_H-M_alt 'C 1 2/c 1'
_atom_sites_solution_hydrogens mixed
_audit_creation_method SHELXL-2018/3
_audit_update_record
;
2019-06-27 deposited with the CCDC.	2020-02-21 downloaded from the CCDC.
;
_cell_angle_alpha 90
_cell_angle_beta 90.670(4)
_cell_angle_gamma 90
_cell_formula_units_Z 4
_cell_length_a 14.6692(9)
_cell_length_b 15.6563(8)
_cell_length_c 24.8935(11)
_cell_measurement_reflns_used 4956
_cell_measurement_temperature 293(2)
_cell_measurement_theta_max 29.2
_cell_measurement_theta_min 3.6
_cell_volume 5716.8(5)
_computing_structure_refinement 'SHELXL-2018/3 (Sheldrick, 2018)'
_diffrn_ambient_temperature 293(2)
_diffrn_measured_fraction_theta_full 0.997
_diffrn_measured_fraction_theta_max 0.860
_diffrn_measurement_device_type 'Bruker APEX-II CCD'
_diffrn_measurement_method '\f and \w scans'
_diffrn_radiation_type MoK\a
_diffrn_radiation_wavelength 0.71073
_diffrn_reflns_av_R_equivalents 0.0324
_diffrn_reflns_av_unetI/netI 0.0473
_diffrn_reflns_Laue_measured_fraction_full 0.997
_diffrn_reflns_Laue_measured_fraction_max 0.860
_diffrn_reflns_limit_h_max 15
_diffrn_reflns_limit_h_min -18
_diffrn_reflns_limit_k_max 14
_diffrn_reflns_limit_k_min -19
_diffrn_reflns_limit_l_max 31
_diffrn_reflns_limit_l_min -33
_diffrn_reflns_number 17551
_diffrn_reflns_point_group_measured_fraction_full 0.997
_diffrn_reflns_point_group_measured_fraction_max 0.860
_diffrn_reflns_theta_full 25.242
_diffrn_reflns_theta_max 29.241
_diffrn_reflns_theta_min 3.578
_exptl_absorpt_coefficient_mu 0.656
_exptl_crystal_colour red
_exptl_crystal_density_diffrn 1.463
_exptl_crystal_description block
_exptl_crystal_F_000 2592
_refine_diff_density_max 1.478
_refine_diff_density_min -0.370
_refine_diff_density_rms 0.073
_refine_ls_extinction_method none
_refine_ls_goodness_of_fit_ref 0.901
_refine_ls_hydrogen_treatment constr
_refine_ls_matrix_type full
_refine_ls_number_parameters 393
_refine_ls_number_reflns 6694
_refine_ls_number_restraints 1
_refine_ls_restrained_S_all 0.902
_refine_ls_R_factor_all 0.0768
_refine_ls_R_factor_gt 0.0526
_refine_ls_shift/su_max 0.009
_refine_ls_shift/su_mean 0.001
_refine_ls_structure_factor_coef Fsqd
_refine_ls_weighting_details 'w=1/[\s^2^(Fo^2^)+(0.1067P)^2^+13.3757P] where P=(Fo^2^+2Fc^2^)/3'
_refine_ls_weighting_scheme calc
_refine_ls_wR_factor_gt 0.1494
_refine_ls_wR_factor_ref 0.1754
_reflns_Friedel_coverage 0.000
_reflns_number_gt 4956
_reflns_number_total 6694
_reflns_threshold_expression 'I > 2\s(I)'
_cod_data_source_file d0ce00175a2.cif
_cod_data_source_block 3
_cod_original_sg_symbol_H-M 'C 2/c'
_cod_database_code 7239991
_shelx_shelxl_version_number 2018/3
_shelx_space_group_comment
;
The symmetry employed for this shelxl refinement is uniquely defined
by the following loop, which should always be used as a source of
symmetry information in preference to the above space-group names.
They are only intended as comments.
;

loop_
_space_group_symop_operation_xyz
'x, y, z'
'-x, y, -z+1/2'
'x+1/2, y+1/2, z'
'-x+1/2, y+1/2, -z+1/2'
'-x, -y, -z'
'x, -y, z-1/2'
'-x+1/2, -y+1/2, -z'
'x+1/2, -y+1/2, z-1/2'

loop_
_atom_site_label
_atom_site_type_symbol
_atom_site_fract_x
_atom_site_fract_y
_atom_site_fract_z
_atom_site_U_iso_or_equiv
_atom_site_adp_type
_atom_site_occupancy
_atom_site_site_symmetry_order
_atom_site_calc_flag
_atom_site_refinement_flags_posn
_atom_site_refinement_flags_adp
_atom_site_refinement_flags_occupancy
_atom_site_disorder_assembly
_atom_site_disorder_group
C1 C 0.6019(2) 0.24950(17) 0.31282(11) 0.0272(6) Uani 1 1 d . . . . .
C2 C 0.6630(2) 0.28017(17) 0.35866(11) 0.0288(6) Uani 1 1 d . . . . .
C3 C 0.7522(2) 0.3060(2) 0.35084(12) 0.0378(7) Uani 1 1 d . . . . .
H3 H 0.777024 0.301871 0.316733 0.045 Uiso 1 1 calc R U . . .
C4 C 0.8048(2) 0.3374(2) 0.39239(13) 0.0377(7) Uani 1 1 d . . . . .
H4 H 0.864794 0.353589 0.386430 0.045 Uiso 1 1 calc R U . . .
C5 C 0.7681(2) 0.3449(2) 0.44300(13) 0.0394(8) Uani 1 1 d . . . . .
C6 C 0.6808(2) 0.3171(2) 0.45203(12) 0.0383(7) Uani 1 1 d . . . . .
H6 H 0.656810 0.320063 0.486388 0.046 Uiso 1 1 calc R U . . .
C7 C 0.6289(2) 0.2849(2) 0.41045(11) 0.0354(7) Uani 1 1 d . . . . .
H7 H 0.570029 0.265958 0.417064 0.042 Uiso 1 1 calc R U . . .
C8 C 0.8239(2) 0.3798(2) 0.48843(13) 0.0413(8) Uani 1 1 d . U . . .
C9 C 0.7814(3) 0.4125(2) 0.53292(14) 0.0492(9) Uani 1 1 d . . . . .
H9 H 0.718158 0.417207 0.533179 0.059 Uiso 1 1 calc R U . . .
C10 C 0.8320(3) 0.4386(2) 0.57740(14) 0.0485(9) Uani 1 1 d . . . . .
H10 H 0.802639 0.461091 0.607123 0.058 Uiso 1 1 calc R U . . .
C11 C 0.9259(2) 0.4313(2) 0.57779(12) 0.0372(7) Uani 1 1 d . . . . .
C12 C 0.9672(3) 0.4016(2) 0.53216(13) 0.0465(8) Uani 1 1 d . . . . .
H12 H 1.030484 0.398458 0.531216 0.056 Uiso 1 1 calc R U . . .
C13 C 0.9787(2) 0.4482(2) 0.62901(12) 0.0371(7) Uani 1 1 d . . . . .
C14 C 0.6444(2) 0.2669(2) 0.10586(12) 0.0374(7) Uani 1 1 d . . . . .
H14 H 0.589760 0.249275 0.090164 0.045 Uiso 1 1 calc R U . . .
C15 C 0.7550(3) 0.2815(3) 0.16082(14) 0.0520(9) Uani 1 1 d . . . . .
H15 H 0.791762 0.275675 0.191286 0.062 Uiso 1 1 calc R U . . .
C16 C 0.7750(3) 0.3309(3) 0.11817(15) 0.0532(10) Uani 1 1 d . . . . .
H16 H 0.826753 0.364264 0.113612 0.064 Uiso 1 1 calc R U . . .
C17 C 0.6887(2) 0.3608(2) 0.03147(12) 0.0368(7) Uani 1 1 d . . . . .
C18 C 0.6030(2) 0.3880(3) 0.01699(14) 0.0520(10) Uani 1 1 d . . . . .
H18 H 0.555244 0.383126 0.041055 0.062 Uiso 1 1 calc R U . . .
C19 C 0.5874(2) 0.4230(3) -0.03371(15) 0.0541(10) Uani 1 1 d . . . . .
H19 H 0.529216 0.440528 -0.043949 0.065 Uiso 1 1 calc R U . . .
C20 C 0.6593(2) 0.4313(2) -0.06868(12) 0.0416(8) Uani 1 1 d . . . . .
C21 C 0.7462(2) 0.4069(2) -0.05370(13) 0.0410(7) Uani 1 1 d . . . . .
H21 H 0.794675 0.415063 -0.076899 0.049 Uiso 1 1 calc R U . . .
C22 C 0.7606(2) 0.3701(2) -0.00367(13) 0.0414(7) Uani 1 1 d . . . . .
H22 H 0.818616 0.351668 0.006335 0.050 Uiso 1 1 calc R U . . .
C23 C 0.5642(2) 0.4656(3) -0.14374(13) 0.0475(9) Uani 1 1 d . . . . .
C24 C 0.5274(3) 0.3896(3) -0.16032(19) 0.0664(12) Uani 1 1 d . . . . .
H24 H 0.556811 0.338344 -0.152567 0.080 Uiso 1 1 calc R U . . .
C25 C 0.4456(3) 0.3901(3) -0.18886(19) 0.0644(12) Uani 1 1 d . . . . .
H25 H 0.420000 0.338982 -0.200554 0.077 Uiso 1 1 calc R U . . .
C26 C 0.4022(2) 0.4663(2) -0.19994(12) 0.0359(7) Uani 1 1 d . . . . .
C27 C 0.4393(3) 0.5416(2) -0.18286(15) 0.0503(9) Uani 1 1 d . . . . .
H27 H 0.409683 0.593026 -0.189815 0.060 Uiso 1 1 calc R U . . .
C28 C 0.5223(3) 0.5406(3) -0.15484(15) 0.0533(10) Uani 1 1 d . . . . .
H28 H 0.548799 0.591697 -0.143750 0.064 Uiso 1 1 calc R U . . .
C29 C 0.2659(2) 0.3989(2) -0.24171(13) 0.0395(7) Uani 1 1 d . . . . .
H29 H 0.277074 0.344218 -0.228554 0.047 Uiso 1 1 calc R U . . .
C30 C 0.2053(3) 0.5044(2) -0.28307(14) 0.0461(8) Uani 1 1 d . . . . .
H30 H 0.165728 0.536605 -0.304324 0.055 Uiso 1 1 calc R U . . .
C31 C 0.2806(3) 0.5352(2) -0.25729(15) 0.0480(9) Uani 1 1 d . . . . .
H31 H 0.301755 0.591148 -0.257564 0.058 Uiso 1 1 calc R U . . .
Co1 Co 0.59220(3) 0.16432(3) 0.20268(2) 0.02842(14) Uani 1 1 d . . . . .
N1 N 0.9168(3) 0.3763(2) 0.48761(13) 0.0602(9) Uani 1 1 d . U . . .
N2 N 0.67355(18) 0.24126(18) 0.15319(10) 0.0360(6) Uani 1 1 d . . . . .
N3 N 0.70258(19) 0.32149(19) 0.08263(10) 0.0392(6) Uani 1 1 d . . . . .
N4 N 0.31902(19) 0.46716(16) -0.23081(10) 0.0362(6) Uani 1 1 d . . . . .
N5 N 0.19662(18) 0.41862(17) -0.27301(10) 0.0370(6) Uani 1 1 d . . . . .
O1 O 0.63638(15) 0.24294(14) 0.26731(8) 0.0344(5) Uani 1 1 d . . . . .
O2 O 0.52053(15) 0.23435(15) 0.32472(8) 0.0397(5) Uani 1 1 d . . . . .
O3 O 1.05636(15) 0.41513(16) 0.63357(8) 0.0409(5) Uani 1 1 d . . . . .
O4 O 0.93983(19) 0.49150(17) 0.66453(9) 0.0505(6) Uani 1 1 d . . . . .
O5 O 0.65022(17) 0.4678(2) -0.11880(10) 0.0596(8) Uani 1 1 d . . . . .
O1W O 0.500000 0.08892(18) 0.250000 0.0303(6) Uani 1 2 d S T P . .
H1WA H 0.474360 0.051772 0.230030 0.045 Uiso 0.5 1 d R U P . .
H1WB H 0.529670 0.064002 0.275000 0.045 Uiso 0.5 1 d R U P . .
O2W O 1.0041(6) 0.3377(4) 0.3170(4) 0.253(5) Uani 1 1 d . . . . .
H2WA H 1.058360 0.333639 0.305754 0.379 Uiso 1 1 d R U . . .
H2WB H 0.968100 0.347119 0.290684 0.379 Uiso 1 1 d R U . . .

loop_
_atom_site_aniso_label
_atom_site_aniso_U_11
_atom_site_aniso_U_22
_atom_site_aniso_U_33
_atom_site_aniso_U_23
_atom_site_aniso_U_13
_atom_site_aniso_U_12
C1 0.0285(15) 0.0236(13) 0.0293(13) -0.0019(10) -0.0072(11) -0.0002(11)
C2 0.0326(16) 0.0252(13) 0.0285(13) 0.0002(10) -0.0091(11) -0.0006(12)
C3 0.0359(18) 0.0444(18) 0.0328(15) 0.0032(13) -0.0113(12) -0.0038(15)
C4 0.0299(17) 0.0460(18) 0.0371(16) 0.0045(13) -0.0119(12) -0.0115(14)
C5 0.046(2) 0.0355(16) 0.0363(16) 0.0040(12) -0.0193(14) -0.0003(14)
C6 0.0422(19) 0.0453(18) 0.0273(14) -0.0010(12) -0.0085(12) -0.0029(15)
C7 0.0354(17) 0.0384(17) 0.0321(15) 0.0006(12) -0.0065(12) -0.0017(14)
C8 0.048(2) 0.0379(17) 0.0373(17) 0.0046(13) -0.0219(14) -0.0038(15)
C9 0.041(2) 0.057(2) 0.050(2) -0.0018(16) -0.0216(15) 0.0020(17)
C10 0.052(2) 0.049(2) 0.0438(18) -0.0029(15) -0.0196(16) 0.0037(18)
C11 0.047(2) 0.0319(15) 0.0320(15) 0.0034(11) -0.0153(13) -0.0027(14)
C12 0.049(2) 0.057(2) 0.0330(16) -0.0005(14) -0.0129(14) -0.0050(17)
C13 0.0427(19) 0.0373(16) 0.0309(15) 0.0066(12) -0.0121(13) -0.0030(15)
C14 0.0318(17) 0.0469(18) 0.0333(15) 0.0042(13) -0.0017(12) -0.0018(14)
C15 0.041(2) 0.069(3) 0.0448(19) 0.0136(17) -0.0148(15) -0.0099(19)
C16 0.037(2) 0.070(3) 0.052(2) 0.0171(18) -0.0126(16) -0.0152(18)
C17 0.0344(17) 0.0419(17) 0.0340(15) 0.0046(12) -0.0007(12) -0.0015(14)
C18 0.0330(19) 0.083(3) 0.0404(18) 0.0193(18) 0.0075(14) 0.0023(19)
C19 0.0275(18) 0.085(3) 0.050(2) 0.0245(19) -0.0022(14) -0.0006(18)
C20 0.0349(18) 0.057(2) 0.0332(16) 0.0074(14) -0.0066(13) -0.0133(16)
C21 0.0333(17) 0.052(2) 0.0374(16) 0.0034(14) 0.0036(13) -0.0040(15)
C22 0.0291(17) 0.054(2) 0.0412(17) 0.0086(14) -0.0003(13) 0.0021(15)
C23 0.0405(19) 0.067(2) 0.0341(16) 0.0142(15) -0.0114(14) -0.0197(18)
C24 0.063(3) 0.050(2) 0.085(3) 0.009(2) -0.037(2) -0.001(2)
C25 0.065(3) 0.041(2) 0.086(3) 0.0034(19) -0.039(2) -0.009(2)
C26 0.0348(17) 0.0379(17) 0.0347(15) 0.0025(12) -0.0100(12) -0.0093(14)
C27 0.053(2) 0.0380(19) 0.059(2) -0.0011(15) -0.0197(17) -0.0068(17)
C28 0.056(2) 0.048(2) 0.056(2) 0.0009(16) -0.0173(17) -0.0220(19)
C29 0.0381(18) 0.0314(16) 0.0485(18) 0.0030(13) -0.0149(14) -0.0076(14)
C30 0.045(2) 0.0396(18) 0.053(2) 0.0105(15) -0.0179(16) -0.0045(16)
C31 0.055(2) 0.0318(17) 0.057(2) 0.0062(14) -0.0182(17) -0.0083(16)
Co1 0.0269(2) 0.0338(2) 0.0244(2) 0.00159(14) -0.00573(14) 0.00266(16)
N1 0.066(2) 0.072(2) 0.0419(17) 0.0002(15) -0.0173(15) -0.0105(19)
N2 0.0333(14) 0.0437(15) 0.0309(12) 0.0023(10) 0.0001(10) 0.0042(12)
N3 0.0332(15) 0.0501(16) 0.0344(13) 0.0088(11) -0.0004(11) -0.0044(13)
N4 0.0378(15) 0.0314(13) 0.0389(14) 0.0005(10) -0.0113(11) -0.0080(12)
N5 0.0354(15) 0.0391(14) 0.0364(13) 0.0005(10) -0.0093(11) -0.0058(12)
O1 0.0335(12) 0.0408(12) 0.0287(10) -0.0036(8) -0.0066(8) -0.0025(10)
O2 0.0320(12) 0.0513(14) 0.0357(11) -0.0122(9) -0.0021(9) -0.0106(11)
O3 0.0364(13) 0.0565(14) 0.0295(11) 0.0073(9) -0.0097(9) -0.0015(11)
O4 0.0612(17) 0.0570(15) 0.0329(12) -0.0062(10) -0.0154(11) 0.0139(13)
O5 0.0394(14) 0.098(2) 0.0415(13) 0.0291(13) -0.0149(10) -0.0271(14)
O1W 0.0330(16) 0.0324(15) 0.0253(13) 0.000 -0.0080(11) 0.000
O2W 0.210(8) 0.089(4) 0.456(14) 0.067(6) -0.168(9) -0.033(4)

loop_
_atom_type_symbol
_atom_type_description
_atom_type_scat_dispersion_real
_atom_type_scat_dispersion_imag
_atom_type_scat_source
C C 0.0033 0.0016 'International Tables Vol C Tables 4.2.6.8 and 6.1.1.4'
H H 0.0000 0.0000 'International Tables Vol C Tables 4.2.6.8 and 6.1.1.4'
Co Co 0.3494 0.9721 'International Tables Vol C Tables 4.2.6.8 and 6.1.1.4'
N N 0.0061 0.0033 'International Tables Vol C Tables 4.2.6.8 and 6.1.1.4'
O O 0.0106 0.0060 'International Tables Vol C Tables 4.2.6.8 and 6.1.1.4'

loop_
_geom_angle_atom_site_label_1
_geom_angle_atom_site_label_2
_geom_angle_atom_site_label_3
_geom_angle
_geom_angle_site_symmetry_1
_geom_angle_site_symmetry_3
_geom_angle_publ_flag
O1 C1 O2 126.4(2) . . ?
O1 C1 C2 117.7(3) . . ?
O2 C1 C2 115.8(2) . . ?
C3 C2 C7 117.7(3) . . ?
C3 C2 C1 122.4(3) . . ?
C7 C2 C1 119.9(3) . . ?
C4 C3 C2 121.4(3) . . ?
C4 C3 H3 119.3 . . ?
C2 C3 H3 119.3 . . ?
C5 C4 C3 119.8(3) . . ?
C5 C4 H4 120.1 . . ?
C3 C4 H4 120.1 . . ?
C4 C5 C6 119.7(3) . . ?
C4 C5 C8 120.5(3) . . ?
C6 C5 C8 119.7(3) . . ?
C7 C6 C5 120.2(3) . . ?
C7 C6 H6 119.9 . . ?
C5 C6 H6 119.9 . . ?
C6 C7 C2 121.1(3) . . ?
C6 C7 H7 119.4 . . ?
C2 C7 H7 119.4 . . ?
N1 C8 C9 119.3(3) . . ?
N1 C8 C5 120.9(3) . . ?
C9 C8 C5 119.8(3) . . ?
C8 C9 C10 120.5(4) . . ?
C8 C9 H9 119.7 . . ?
C10 C9 H9 119.7 . . ?
C11 C10 C9 120.4(4) . . ?
C11 C10 H10 119.8 . . ?
C9 C10 H10 119.8 . . ?
C10 C11 C12 118.1(3) . . ?
C10 C11 C13 119.6(3) . . ?
C12 C11 C13 122.0(3) . . ?
N1 C12 C11 121.5(4) . . ?
N1 C12 H12 119.3 . . ?
C11 C12 H12 119.3 . . ?
O3 C13 O4 125.3(3) . . ?
O3 C13 C11 117.5(3) . . ?
O4 C13 C11 117.2(3) . . ?
N2 C14 N3 112.3(3) . . ?
N2 C14 H14 123.8 . . ?
N3 C14 H14 123.8 . . ?
C16 C15 N2 110.7(3) . . ?
C16 C15 H15 124.6 . . ?
N2 C15 H15 124.6 . . ?
C15 C16 N3 105.7(3) . . ?
C15 C16 H16 127.2 . . ?
N3 C16 H16 127.2 . . ?
C18 C17 C22 120.2(3) . . ?
C18 C17 N3 119.3(3) . . ?
C22 C17 N3 120.5(3) . . ?
C17 C18 C19 120.0(3) . . ?
C17 C18 H18 120.0 . . ?
C19 C18 H18 120.0 . . ?
C20 C19 C18 119.4(3) . . ?
C20 C19 H19 120.3 . . ?
C18 C19 H19 120.3 . . ?
C21 C20 O5 116.1(3) . . ?
C21 C20 C19 120.9(3) . . ?
O5 C20 C19 122.9(3) . . ?
C20 C21 C22 119.3(3) . . ?
C20 C21 H21 120.4 . . ?
C22 C21 H21 120.4 . . ?
C17 C22 C21 120.1(3) . . ?
C17 C22 H22 119.9 . . ?
C21 C22 H22 119.9 . . ?
C28 C23 C24 121.1(3) . . ?
C28 C23 O5 118.3(3) . . ?
C24 C23 O5 120.4(4) . . ?
C23 C24 C25 119.0(4) . . ?
C23 C24 H24 120.5 . . ?
C25 C24 H24 120.5 . . ?
C26 C25 C24 120.2(4) . . ?
C26 C25 H25 119.9 . . ?
C24 C25 H25 119.9 . . ?
C27 C26 C25 120.3(3) . . ?
C27 C26 N4 119.5(3) . . ?
C25 C26 N4 120.2(3) . . ?
C26 C27 C28 119.2(4) . . ?
C26 C27 H27 120.4 . . ?
C28 C27 H27 120.4 . . ?
C23 C28 C27 120.3(3) . . ?
C23 C28 H28 119.9 . . ?
C27 C28 H28 119.9 . . ?
N5 C29 N4 112.0(3) . . ?
N5 C29 H29 124.0 . . ?
N4 C29 H29 124.0 . . ?
C31 C30 N5 109.7(3) . . ?
C31 C30 H30 125.1 . . ?
N5 C30 H30 125.1 . . ?
C30 C31 N4 106.2(3) . . ?
C30 C31 H31 126.9 . . ?
N4 C31 H31 126.9 . . ?
O2 Co1 N5 173.21(10) 2_655 8_556 ?
O2 Co1 N2 87.74(10) 2_655 . ?
N5 Co1 N2 96.10(11) 8_556 . ?
O2 Co1 O1 100.16(9) 2_655 . ?
N5 Co1 O1 85.68(9) 8_556 . ?
N2 Co1 O1 86.65(9) . . ?
O2 Co1 O1W 88.08(8) 2_655 . ?
N5 Co1 O1W 87.94(9) 8_556 . ?
N2 Co1 O1W 175.66(8) . . ?
O1 Co1 O1W 95.24(7) . . ?
O2 Co1 O3 81.92(9) 2_655 8_455 ?
N5 Co1 O3 92.47(9) 8_556 8_455 ?
N2 Co1 O3 89.88(10) . 8_455 ?
O1 Co1 O3 175.86(9) . 8_455 ?
O1W Co1 O3 88.38(8) . 8_455 ?
C8 N1 C12 120.1(3) . . ?
C14 N2 C15 105.0(3) . . ?
C14 N2 Co1 121.4(2) . . ?
C15 N2 Co1 133.3(2) . . ?
C14 N3 C16 106.2(3) . . ?
C14 N3 C17 125.0(3) . . ?
C16 N3 C17 128.8(3) . . ?
C29 N4 C31 106.6(3) . . ?
C29 N4 C26 125.9(3) . . ?
C31 N4 C26 127.4(3) . . ?
C29 N5 C30 105.4(3) . . ?
C29 N5 Co1 125.8(2) . 8_455 ?
C30 N5 Co1 128.6(2) . 8_455 ?
C1 O1 Co1 127.70(19) . . ?
C1 O2 Co1 140.54(19) . 2_655 ?
C13 O3 Co1 121.1(2) . 8_556 ?
C20 O5 C23 117.9(3) . . ?
Co1 O1W Co1 113.60(13) 2_655 . ?
Co1 O1W H1WA 114.7 2_655 . ?
Co1 O1W H1WA 109.3 . . ?
Co1 O1W H1WB 99.8 2_655 . ?
Co1 O1W H1WB 109.4 . . ?
H1WA O1W H1WB 109.5 . . ?
Co1 O1W H1WA 109.34(4) 2_655 2_655 ?
Co1 O1W H1WA 114.71(4) . 2_655 ?
H1WA O1W H1WA 93.6 . 2_655 ?
H1WB O1W H1WA 16.0 . 2_655 ?
Co1 O1W H1WB 109.40(2) 2_655 2_655 ?
Co1 O1W H1WB 99.81(3) . 2_655 ?
H1WA O1W H1WB 16.0 . 2_655 ?
H1WB O1W H1WB 125.4 . 2_655 ?
H1WA O1W H1WB 109.5 2_655 2_655 ?
H2WA O2W H2WB 109.5 . . ?

loop_
_geom_bond_atom_site_label_1
_geom_bond_atom_site_label_2
_geom_bond_distance
_geom_bond_site_symmetry_2
_geom_bond_publ_flag
C1 O1 1.250(3) . ?
C1 O2 1.255(4) . ?
C1 C2 1.520(4) . ?
C2 C3 1.386(4) . ?
C2 C7 1.390(4) . ?
C3 C4 1.374(4) . ?
C3 H3 0.9300 . ?
C4 C5 1.381(5) . ?
C4 H4 0.9300 . ?
C5 C6 1.373(5) . ?
C5 C8 1.491(4) . ?
C6 C7 1.374(4) . ?
C6 H6 0.9300 . ?
C7 H7 0.9300 . ?
C8 N1 1.365(5) . ?
C8 C9 1.376(5) . ?
C9 C10 1.388(4) . ?
C9 H9 0.9300 . ?
C10 C11 1.381(5) . ?
C10 H10 0.9300 . ?
C11 C12 1.375(5) . ?
C11 C13 1.508(4) . ?
C12 N1 1.384(4) . ?
C12 H12 0.9300 . ?
C13 O3 1.255(4) . ?
C13 O4 1.256(4) . ?
C14 N2 1.312(4) . ?
C14 N3 1.343(4) . ?
C14 H14 0.9300 . ?
C15 C16 1.349(5) . ?
C15 N2 1.362(4) . ?
C15 H15 0.9300 . ?
C16 N3 1.382(4) . ?
C16 H16 0.9300 . ?
C17 C18 1.373(5) . ?
C17 C22 1.385(5) . ?
C17 N3 1.427(4) . ?
C18 C19 1.392(5) . ?
C18 H18 0.9300 . ?
C19 C20 1.381(5) . ?
C19 H19 0.9300 . ?
C20 C21 1.378(5) . ?
C20 O5 1.378(4) . ?
C21 C22 1.386(4) . ?
C21 H21 0.9300 . ?
C22 H22 0.9300 . ?
C23 C28 1.353(6) . ?
C23 C24 1.368(6) . ?
C23 O5 1.400(4) . ?
C24 C25 1.388(5) . ?
C24 H24 0.9300 . ?
C25 C26 1.378(5) . ?
C25 H25 0.9300 . ?
C26 C27 1.364(5) . ?
C26 N4 1.435(4) . ?
C27 C28 1.396(5) . ?
C27 H27 0.9300 . ?
C28 H28 0.9300 . ?
C29 N5 1.310(4) . ?
C29 N4 1.349(4) . ?
C29 H29 0.9300 . ?
C30 C31 1.358(5) . ?
C30 N5 1.372(4) . ?
C30 H30 0.9300 . ?
C31 N4 1.370(4) . ?
C31 H31 0.9300 . ?
Co1 O2 2.092(2) 2_655 ?
Co1 N5 2.092(3) 8_556 ?
Co1 N2 2.104(3) . ?
Co1 O1 2.121(2) . ?
Co1 O1W 2.1558(16) . ?
Co1 O3 2.182(2) 8_455 ?
O1W H1WA 0.8500 . ?
O1W H1WB 0.8501 . ?
O1W H1WA 0.8501 2_655 ?
O1W H1WB 0.8501 2_655 ?
O2W H2WA 0.8500 . ?
O2W H2WB 0.8501 . ?

loop_
_geom_torsion_atom_site_label_1
_geom_torsion_atom_site_label_2
_geom_torsion_atom_site_label_3
_geom_torsion_atom_site_label_4
_geom_torsion
_geom_torsion_site_symmetry_1
_geom_torsion_site_symmetry_2
_geom_torsion_site_symmetry_3
_geom_torsion_site_symmetry_4
_geom_torsion_publ_flag
O1 C1 C2 C3 4.3(4) . . . . ?
O2 C1 C2 C3 -174.7(3) . . . . ?
O1 C1 C2 C7 -177.2(3) . . . . ?
O2 C1 C2 C7 3.8(4) . . . . ?
C7 C2 C3 C4 -1.8(5) . . . . ?
C1 C2 C3 C4 176.7(3) . . . . ?
C2 C3 C4 C5 -1.0(5) . . . . ?
C3 C4 C5 C6 3.1(5) . . . . ?
C3 C4 C5 C8 -179.4(3) . . . . ?
C4 C5 C6 C7 -2.5(5) . . . . ?
C8 C5 C6 C7 -180.0(3) . . . . ?
C5 C6 C7 C2 -0.3(5) . . . . ?
C3 C2 C7 C6 2.4(5) . . . . ?
C1 C2 C7 C6 -176.1(3) . . . . ?
C4 C5 C8 N1 -23.8(5) . . . . ?
C6 C5 C8 N1 153.7(3) . . . . ?
C4 C5 C8 C9 159.2(3) . . . . ?
C6 C5 C8 C9 -23.3(5) . . . . ?
N1 C8 C9 C10 -2.6(6) . . . . ?
C5 C8 C9 C10 174.6(3) . . . . ?
C8 C9 C10 C11 -0.6(6) . . . . ?
C9 C10 C11 C12 3.1(5) . . . . ?
C9 C10 C11 C13 -171.5(3) . . . . ?
C10 C11 C12 N1 -2.6(5) . . . . ?
C13 C11 C12 N1 171.8(3) . . . . ?
C10 C11 C13 O3 157.0(3) . . . . ?
C12 C11 C13 O3 -17.3(5) . . . . ?
C10 C11 C13 O4 -20.2(5) . . . . ?
C12 C11 C13 O4 165.4(3) . . . . ?
N2 C15 C16 N3 0.5(5) . . . . ?
C22 C17 C18 C19 1.8(6) . . . . ?
N3 C17 C18 C19 -177.1(4) . . . . ?
C17 C18 C19 C20 -1.2(7) . . . . ?
C18 C19 C20 C21 -1.2(6) . . . . ?
C18 C19 C20 O5 -177.7(4) . . . . ?
O5 C20 C21 C22 179.6(3) . . . . ?
C19 C20 C21 C22 2.8(6) . . . . ?
C18 C17 C22 C21 -0.1(6) . . . . ?
N3 C17 C22 C21 178.8(3) . . . . ?
C20 C21 C22 C17 -2.2(5) . . . . ?
C28 C23 C24 C25 -0.1(7) . . . . ?
O5 C23 C24 C25 -174.7(4) . . . . ?
C23 C24 C25 C26 -0.4(8) . . . . ?
C24 C25 C26 C27 -0.1(7) . . . . ?
C24 C25 C26 N4 178.2(4) . . . . ?
C25 C26 C27 C28 1.0(6) . . . . ?
N4 C26 C27 C28 -177.3(3) . . . . ?
C24 C23 C28 C27 1.0(6) . . . . ?
O5 C23 C28 C27 175.7(4) . . . . ?
C26 C27 C28 C23 -1.5(6) . . . . ?
N5 C30 C31 N4 0.0(4) . . . . ?
C9 C8 N1 C12 3.1(5) . . . . ?
C5 C8 N1 C12 -174.0(3) . . . . ?
C11 C12 N1 C8 -0.5(6) . . . . ?
N3 C14 N2 C15 -0.1(4) . . . . ?
N3 C14 N2 Co1 174.3(2) . . . . ?
C16 C15 N2 C14 -0.2(5) . . . . ?
C16 C15 N2 Co1 -173.7(3) . . . . ?
N2 C14 N3 C16 0.4(4) . . . . ?
N2 C14 N3 C17 -179.2(3) . . . . ?
C15 C16 N3 C14 -0.5(4) . . . . ?
C15 C16 N3 C17 179.1(4) . . . . ?
C18 C17 N3 C14 39.1(5) . . . . ?
C22 C17 N3 C14 -139.9(4) . . . . ?
C18 C17 N3 C16 -140.4(4) . . . . ?
C22 C17 N3 C16 40.6(6) . . . . ?
N5 C29 N4 C31 -0.1(4) . . . . ?
N5 C29 N4 C26 -176.9(3) . . . . ?
C30 C31 N4 C29 0.1(4) . . . . ?
C30 C31 N4 C26 176.8(3) . . . . ?
C27 C26 N4 C29 -166.8(3) . . . . ?
C25 C26 N4 C29 15.0(5) . . . . ?
C27 C26 N4 C31 17.1(5) . . . . ?
C25 C26 N4 C31 -161.1(4) . . . . ?
N4 C29 N5 C30 0.1(4) . . . . ?
N4 C29 N5 Co1 -176.5(2) . . . 8_455 ?
C31 C30 N5 C29 0.0(4) . . . . ?
C31 C30 N5 Co1 176.4(3) . . . 8_455 ?
O2 C1 O1 Co1 -25.0(4) . . . . ?
C2 C1 O1 Co1 156.10(18) . . . . ?
O1 C1 O2 Co1 23.1(5) . . . 2_655 ?
C2 C1 O2 Co1 -158.0(2) . . . 2_655 ?
O4 C13 O3 Co1 51.1(4) . . . 8_556 ?
C11 C13 O3 Co1 -125.9(2) . . . 8_556 ?
C21 C20 O5 C23 157.5(4) . . . . ?
C19 C20 O5 C23 -25.8(6) . . . . ?
C28 C23 O5 C20 117.8(4) . . . . ?
C24 C23 O5 C20 -67.5(5) . . . . ?
